data_4306576
loop_
_publ_author_name
'Areg Zingiryan'
'Jian Zhang'
'Xianhui Bu'

_publ_contact_author_address
;
Department of Chemistry and Biochemistry
California State University, Long Beach
1250 Bellflower Boulevard, Long Beach, CA 90840
;
_publ_contact_author_name 'Xianhui Bu'
_publ_section_title
;
Cooperative Self-Assembly of Chirall-Malate and Achiral Succinate in the
Formation of a Three-Dimensional Homochiral Framework
;
_journal_name_full 'Inorganic Chemistry'
_journal_page_first 8607
_journal_page_last 8609
_journal_paper_doi 10.1021/ic801404p
_journal_volume 47
_journal_year 2008
_chemical_formula_sum 'C14 H11 Mn N2 O9'
_chemical_formula_weight 406.19
_chemical_name_systematic
; 
 ? 
;
_space_group_IT_number 18
_symmetry_cell_setting orthorhombic
_symmetry_space_group_name_Hall 'P 2 2ab'
_symmetry_space_group_name_H-M 'P 21 21 2'
_atom_sites_solution_hydrogens geom
_atom_sites_solution_primary direct
_atom_sites_solution_secondary difmap
_audit_creation_method SHELXL-97
_cell_angle_alpha 90.00
_cell_angle_beta 90.00
_cell_angle_gamma 90.00
_cell_formula_units_Z 4
_cell_length_a 21.6208(4)
_cell_length_b 8.3474(2)
_cell_length_c 11.6482(2)
_cell_measurement_reflns_used 2206
_cell_measurement_temperature 293(2)
_cell_measurement_theta_max 22.80
_cell_measurement_theta_min 2.57
_cell_volume 2102.24(7)
_computing_cell_refinement 'Bruker SMART'
_computing_data_collection 'Bruker SMART'
_computing_data_reduction 'Bruker SAINT'
_computing_molecular_graphics 'Bruker SHELXTL'
_computing_publication_material 'Bruker SHELXTL'
_computing_structure_refinement 'SHELXL-97 (Sheldrick, 1997)'
_computing_structure_solution 'SHELXS-97 (Sheldrick, 1990)'
_diffrn_ambient_temperature 293(2)
_diffrn_measured_fraction_theta_full 0.997
_diffrn_measured_fraction_theta_max 0.997
_diffrn_measurement_device_type 'CCD area detector'
_diffrn_measurement_method 'phi and omega scans'
_diffrn_radiation_monochromator graphite
_diffrn_radiation_source 'fine-focus sealed tube'
_diffrn_radiation_type MoK\a
_diffrn_radiation_wavelength 0.71073
_diffrn_reflns_av_R_equivalents 0.0714
_diffrn_reflns_av_sigmaI/netI 0.0766
_diffrn_reflns_limit_h_max 25
_diffrn_reflns_limit_h_min -25
_diffrn_reflns_limit_k_max 8
_diffrn_reflns_limit_k_min -9
_diffrn_reflns_limit_l_max 13
_diffrn_reflns_limit_l_min -13
_diffrn_reflns_number 10313
_diffrn_reflns_theta_full 24.57
_diffrn_reflns_theta_max 24.57
_diffrn_reflns_theta_min 1.75
_exptl_absorpt_coefficient_mu 0.670
_exptl_absorpt_correction_type none
_exptl_crystal_density_diffrn 1.283
_exptl_crystal_density_method 'not measured'
_exptl_crystal_F_000 824
_refine_diff_density_max 1.302
_refine_diff_density_min -0.570
_refine_diff_density_rms 0.184
_refine_ls_abs_structure_details 'Flack H D (1983), Acta Cryst. A39, 876-881'
_refine_ls_abs_structure_Flack 0.02(5)
_refine_ls_extinction_method none
_refine_ls_goodness_of_fit_ref 1.067
_refine_ls_hydrogen_treatment constr
_refine_ls_matrix_type full
_refine_ls_number_parameters 224
_refine_ls_number_reflns 3509
_refine_ls_number_restraints 0
_refine_ls_restrained_S_all 1.067
_refine_ls_R_factor_all 0.0961
_refine_ls_R_factor_gt 0.0773
_refine_ls_shift/su_max 0.047
_refine_ls_shift/su_mean 0.008
_refine_ls_structure_factor_coef Fsqd
_refine_ls_weighting_details 'calc w=1/[\s^2^(Fo^2^)+(0.1592P)^2^+0.0000P] where P=(Fo^2^+2Fc^2^)/3'
_refine_ls_weighting_scheme calc
_refine_ls_wR_factor_gt 0.2223
_refine_ls_wR_factor_ref 0.2384
_reflns_number_gt 2704
_reflns_number_total 3509
_reflns_threshold_expression >2sigma(I)
_cod_data_source_file ic801404p_si_001_2.cif
_cod_data_source_block 2
_cod_depositor_comments
;
The following automatic conversions were performed:
'_symmetry_cell_setting' value 'Orthorhombic' changed to 'orthorhombic'
according to '/home/saulius/struct/CIF-dictionaries/cif_core.dic'
dictionary named 'cif_core.dic' version 2.4.1 from 2010-06-29.

Automatic conversion script
Id: cif_fix_enum 1527 2010-12-29 10:47:43Z saulius 
;
_cod_database_code 4306576

loop_
_symmetry_equiv_pos_as_xyz
'x, y, z'
'-x, -y, z'
'-x+1/2, y+1/2, -z'
'x+1/2, -y+1/2, -z'

loop_
_atom_site_label
_atom_site_type_symbol
_atom_site_fract_x
_atom_site_fract_y
_atom_site_fract_z
_atom_site_U_iso_or_equiv
_atom_site_adp_type
_atom_site_occupancy
_atom_site_symmetry_multiplicity
_atom_site_calc_flag
_atom_site_refinement_flags
_atom_site_disorder_assembly
_atom_site_disorder_group
Mn1 Mn -0.20746(4) 1.10124(12) 0.01101(8) 0.0202(3) Uani 1 1 d . . .
O1W O -0.1426(2) 1.2974(6) 0.0167(5) 0.0366(14) Uani 1 1 d . . .
O1 O -0.22250(19) 0.8404(5) 0.0039(5) 0.0252(10) Uani 1 1 d . . .
O2 O -0.18737(19) 0.5957(5) -0.0131(4) 0.0238(10) Uani 1 1 d . . .
O2W O -0.4191(8) 1.029(2) 0.2988(14) 0.080(5) Uiso 0.50 1 d P . .
O3 O 0.0157(4) 0.8207(19) -0.0131(9) 0.163(6) Uani 1 1 d . . .
O4 O 0.0314(5) 0.731(2) 0.1396(13) 0.247(11) Uani 1 1 d . . .
O4W O 0.0000 1.0000 0.382(2) 0.281(14) Uiso 1 2 d S . .
O5 O -0.11513(19) 0.9747(5) 0.0086(5) 0.0277(11) Uani 1 1 d . . .
H5O H -0.0804 1.0129 0.0023 0.042 Uiso 1 1 calc R . .
O6W O -0.4144(7) 1.0079(17) 0.5314(12) 0.068(4) Uiso 0.50 1 d P . .
N1 N -0.2119(3) 1.0963(9) 0.2048(4) 0.0320(15) Uani 1 1 d . . .
N2 N -0.2110(3) 1.1010(9) 0.8153(4) 0.0330(15) Uani 1 1 d . . .
C1 C -0.1597(4) 1.1043(16) 0.2664(6) 0.048(3) Uani 1 1 d . . .
H1A H -0.1224 1.1106 0.2269 0.057 Uiso 1 1 calc R . .
C2 C -0.1577(4) 1.1038(18) 0.3845(7) 0.058(3) Uani 1 1 d . . .
H2A H -0.1197 1.1111 0.4218 0.069 Uiso 1 1 calc R . .
C3 C -0.2113(4) 1.0927(12) 0.4483(6) 0.0391(19) Uani 1 1 d . . .
C4 C -0.2653(5) 1.0798(19) 0.3849(7) 0.071(4) Uani 1 1 d . . .
H4A H -0.3031 1.0726 0.4224 0.085 Uiso 1 1 calc R . .
C5 C -0.2634(4) 1.0776(16) 0.2649(7) 0.061(3) Uani 1 1 d . . .
H5A H -0.3002 1.0622 0.2253 0.074 Uiso 1 1 calc R . .
C6 C -0.1637(4) 1.1584(18) 0.7546(7) 0.074(5) Uani 1 1 d . . .
H6A H -0.1303 1.2033 0.7934 0.089 Uiso 1 1 calc R . .
C7 C -0.1625(5) 1.1535(18) 0.6367(8) 0.071(5) Uani 1 1 d . . .
H7A H -0.1280 1.1912 0.5975 0.085 Uiso 1 1 calc R . .
C8 C -0.2128(4) 1.0922(12) 0.5750(6) 0.0366(19) Uani 1 1 d . . .
C9 C -0.2602(4) 1.0436(13) 0.6376(6) 0.047(3) Uani 1 1 d . . .
H9A H -0.2952 1.0050 0.6004 0.057 Uiso 1 1 calc R . .
C10 C -0.2597(4) 1.0479(13) 0.7537(7) 0.050(3) Uani 1 1 d . . .
H10A H -0.2947 1.0127 0.7929 0.060 Uiso 1 1 calc R . .
C11 C -0.1780(3) 0.7426(9) -0.0041(6) 0.0229(14) Uani 1 1 d . . .
C12 C -0.1123(3) 0.8031(8) -0.0085(7) 0.0249(15) Uani 1 1 d . . .
H12A H -0.0945 0.7801 -0.0841 0.030 Uiso 1 1 calc R . .
C13 C -0.0732(4) 0.7260(11) 0.0834(8) 0.043(2) Uani 1 1 d . . .
H13A H -0.0789 0.6108 0.0809 0.051 Uiso 1 1 calc R . .
H13B H -0.0867 0.7635 0.1581 0.051 Uiso 1 1 calc R . .
C14 C -0.0030(5) 0.7660(11) 0.0673(12) 0.065(4) Uani 1 1 d . . .
O5W O -0.5080(11) 1.247(2) 0.2567(16) 0.271(9) Uiso 1 1 d . . .
O3W O -0.5000 1.0000 0.6855(16) 0.178(8) Uiso 1 2 d S . .

loop_
_atom_site_aniso_label
_atom_site_aniso_U_11
_atom_site_aniso_U_22
_atom_site_aniso_U_33
_atom_site_aniso_U_23
_atom_site_aniso_U_13
_atom_site_aniso_U_12
Mn1 0.0169(5) 0.0202(6) 0.0234(5) 0.0000(5) -0.0011(4) 0.0000(4)
O1W 0.022(3) 0.025(3) 0.063(4) -0.001(3) -0.007(3) 0.000(2)
O1 0.016(2) 0.020(2) 0.040(3) -0.002(2) -0.005(2) 0.0050(18)
O2 0.019(2) 0.012(2) 0.041(3) 0.009(3) -0.0017(19) -0.0001(19)
O3 0.054(6) 0.309(17) 0.124(9) -0.004(12) 0.006(6) -0.099(9)
O4 0.097(9) 0.34(2) 0.302(18) 0.254(18) -0.128(10) -0.123(12)
O5 0.015(2) 0.019(2) 0.050(3) 0.003(3) -0.001(3) -0.0026(18)
N1 0.029(4) 0.040(4) 0.027(3) 0.001(3) 0.007(3) 0.014(5)
N2 0.039(4) 0.037(4) 0.023(3) 0.007(3) -0.001(3) -0.019(5)
C1 0.023(4) 0.100(8) 0.020(4) 0.004(6) 0.002(3) -0.016(5)
C2 0.022(5) 0.116(10) 0.035(4) -0.012(7) -0.003(3) -0.009(6)
C3 0.033(4) 0.056(5) 0.028(3) -0.002(4) 0.002(3) -0.018(6)
C4 0.034(5) 0.153(13) 0.026(4) -0.002(6) 0.010(4) -0.003(8)
C5 0.035(5) 0.117(10) 0.032(4) 0.018(6) -0.006(4) -0.016(7)
C6 0.034(5) 0.163(15) 0.024(4) -0.009(6) -0.002(4) -0.034(7)
C7 0.054(7) 0.130(13) 0.030(5) 0.005(6) -0.002(4) -0.033(7)
C8 0.038(5) 0.044(5) 0.028(4) 0.010(4) -0.004(3) -0.005(6)
C9 0.025(4) 0.085(8) 0.032(4) -0.005(4) -0.001(4) -0.028(5)
C10 0.039(5) 0.077(8) 0.034(4) 0.000(4) 0.005(4) -0.021(5)
C11 0.021(3) 0.031(4) 0.017(3) 0.003(3) -0.003(3) 0.003(3)
C12 0.016(3) 0.025(4) 0.034(4) 0.009(4) 0.001(3) -0.006(3)
C13 0.019(4) 0.036(5) 0.074(6) 0.012(4) -0.014(4) -0.004(4)
C14 0.039(6) 0.022(5) 0.132(10) 0.031(6) -0.050(7) -0.024(5)

loop_
_atom_type_symbol
_atom_type_description
_atom_type_scat_dispersion_real
_atom_type_scat_dispersion_imag
_atom_type_scat_source
C C 0.0033 0.0016 'International Tables Vol C Tables 4.2.6.8 and 6.1.1.4'
H H 0.0000 0.0000 'International Tables Vol C Tables 4.2.6.8 and 6.1.1.4'
N N 0.0061 0.0033 'International Tables Vol C Tables 4.2.6.8 and 6.1.1.4'
O O 0.0106 0.0060 'International Tables Vol C Tables 4.2.6.8 and 6.1.1.4'
Mn Mn 0.3368 0.7283 'International Tables Vol C Tables 4.2.6.8 and 6.1.1.4'

loop_
_geom_angle_atom_site_label_1
_geom_angle_atom_site_label_2
_geom_angle_atom_site_label_3
_geom_angle
_geom_angle_site_symmetry_1
_geom_angle_site_symmetry_3
_geom_angle_publ_flag
O1W Mn1 O1 147.92(18) . . ?
O1W Mn1 N1 90.6(3) . . ?
O1 Mn1 N1 90.8(2) . . ?
O1W Mn1 O5 77.33(18) . . ?
O1 Mn1 O5 70.59(15) . . ?
N1 Mn1 O5 92.4(2) . . ?
O1W Mn1 O2 131.70(17) . 3_455 ?
O1 Mn1 O2 80.37(15) . 3_455 ?
N1 Mn1 O2 86.9(2) . 3_455 ?
O5 Mn1 O2 150.95(16) . 3_455 ?
O1W Mn1 N2 93.1(2) . 1_554 ?
O1 Mn1 N2 87.5(2) . 1_554 ?
N1 Mn1 N2 175.5(2) . 1_554 ?
O5 Mn1 N2 91.0(2) . 1_554 ?
O2 Mn1 N2 88.7(2) 3_455 1_554 ?
O1W Mn1 O1 77.93(16) . 3_455 ?
O1 Mn1 O1 133.94(7) . 3_455 ?
N1 Mn1 O1 93.3(2) . 3_455 ?
O5 Mn1 O1 154.66(15) . 3_455 ?
O2 Mn1 O1 54.13(14) 3_455 3_455 ?
N2 Mn1 O1 84.9(2) 1_554 3_455 ?
C11 O1 Mn1 121.9(4) . . ?
C11 O1 Mn1 86.6(4) . 3_445 ?
Mn1 O1 Mn1 151.30(19) . 3_445 ?
C11 O2 Mn1 98.1(4) . 3_445 ?
C12 O5 Mn1 120.2(3) . . ?
C12 O5 H5O 109.5 . . ?
Mn1 O5 H5O 129.0 . . ?
C5 N1 C1 115.5(6) . . ?
C5 N1 Mn1 124.5(5) . . ?
C1 N1 Mn1 119.9(5) . . ?
C6 N2 C10 115.8(6) . . ?
C6 N2 Mn1 120.2(5) . 1_556 ?
C10 N2 Mn1 123.9(5) . 1_556 ?
N1 C1 C2 124.2(7) . . ?
N1 C1 H1A 117.9 . . ?
C2 C1 H1A 117.9 . . ?
C1 C2 C3 120.7(7) . . ?
C1 C2 H2A 119.6 . . ?
C3 C2 H2A 119.6 . . ?
C2 C3 C4 115.2(7) . . ?
C2 C3 C8 123.8(8) . . ?
C4 C3 C8 120.9(7) . . ?
C3 C4 C5 120.6(8) . . ?
C3 C4 H4A 119.7 . . ?
C5 C4 H4A 119.7 . . ?
N1 C5 C4 123.5(8) . . ?
N1 C5 H5A 118.2 . . ?
C4 C5 H5A 118.2 . . ?
N2 C6 C7 122.2(9) . . ?
N2 C6 H6A 118.9 . . ?
C7 C6 H6A 118.9 . . ?
C6 C7 C8 120.6(9) . . ?
C6 C7 H7A 119.7 . . ?
C8 C7 H7A 119.7 . . ?
C9 C8 C7 115.5(7) . . ?
C9 C8 C3 124.7(8) . . ?
C7 C8 C3 119.7(8) . . ?
C8 C9 C10 122.5(8) . . ?
C8 C9 H9A 118.7 . . ?
C10 C9 H9A 118.7 . . ?
N2 C10 C9 123.1(8) . . ?
N2 C10 H10A 118.5 . . ?
C9 C10 H10A 118.5 . . ?
O2 C11 O1 121.1(6) . . ?
O2 C11 C12 118.6(6) . . ?
O1 C11 C12 120.2(6) . . ?
O5 C12 C13 110.4(7) . . ?
O5 C12 C11 106.6(5) . . ?
C13 C12 C11 111.2(6) . . ?
O5 C12 H12A 109.5 . . ?
C13 C12 H12A 109.5 . . ?
C11 C12 H12A 109.5 . . ?
C12 C13 C14 111.5(7) . . ?
C12 C13 H13A 109.3 . . ?
C14 C13 H13A 109.3 . . ?
C12 C13 H13B 109.3 . . ?
C14 C13 H13B 109.3 . . ?
H13A C13 H13B 108.0 . . ?
O3 C14 O4 118.6(13) . . ?
O3 C14 C13 122.5(9) . . ?
O4 C14 C13 118.8(12) . . ?

loop_
_geom_bond_atom_site_label_1
_geom_bond_atom_site_label_2
_geom_bond_distance
_geom_bond_site_symmetry_2
_geom_bond_publ_flag
Mn1 O1W 2.157(5) . ?
Mn1 O1 2.203(4) . ?
Mn1 N1 2.260(5) . ?
Mn1 O5 2.259(4) . ?
Mn1 O2 2.275(4) 3_455 ?
Mn1 N2 2.281(5) 1_554 ?
Mn1 O1 2.512(4) 3_455 ?
O1 C11 1.265(8) . ?
O1 Mn1 2.512(4) 3_445 ?
O2 C11 1.248(8) . ?
O2 Mn1 2.275(4) 3_445 ?
O3 C14 1.117(13) . ?
O4 C14 1.160(13) . ?
O5 C12 1.447(8) . ?
O5 H5O 0.8200 . ?
N1 C5 1.324(11) . ?
N1 C1 1.339(10) . ?
N2 C6 1.333(11) . ?
N2 C10 1.350(11) . ?
N2 Mn1 2.281(5) 1_556 ?
C1 C2 1.376(10) . ?
C1 H1A 0.9300 . ?
C2 C3 1.380(11) . ?
C2 H2A 0.9300 . ?
C3 C4 1.385(12) . ?
C3 C8 1.476(9) . ?
C4 C5 1.397(11) . ?
C4 H4A 0.9300 . ?
C5 H5A 0.9300 . ?
C6 C7 1.375(12) . ?
C6 H6A 0.9300 . ?
C7 C8 1.400(13) . ?
C7 H7A 0.9300 . ?
C8 C9 1.321(11) . ?
C9 C10 1.353(11) . ?
C9 H9A 0.9300 . ?
C10 H10A 0.9300 . ?
C11 C12 1.509(9) . ?
C12 C13 1.508(10) . ?
C12 H12A 0.9800 . ?
C13 C14 1.566(13) . ?
C13 H13A 0.9700 . ?
C13 H13B 0.9700 . ?
